data_4070179
loop_
_publ_author_name
'Zhang, Cheng'
'Wang, Zhong-Xia'

_publ_section_title
;
 N-Heterocyclic Carbene-Based Nickel Complexes: Synthesis and Catalysis in
 Cross-Couplings of Aryl Chlorides with ArMX (M = Mg or Zn)
;
_journal_issue 22
_journal_name_full Organometallics
_journal_page_first 6507
_journal_paper_doi 10.1021/om9006399
_journal_volume 28
_journal_year 2009
_chemical_formula_sum 'C29 H27 Cl3 I N4 Ni P'
_chemical_formula_weight 754.48
_chemical_name_systematic
; 
 ? 
;
_space_group_IT_number 2
_symmetry_cell_setting triclinic
_symmetry_space_group_name_Hall '-P 1'
_symmetry_space_group_name_H-M 'P -1'
_atom_sites_solution_hydrogens geom
_atom_sites_solution_primary direct
_atom_sites_solution_secondary difmap
_audit_creation_method SHELXL-97
_cell_angle_alpha 109.846(2)
_cell_angle_beta 102.012(2)
_cell_angle_gamma 91.2640(10)
_cell_formula_units_Z 2
_cell_length_a 9.5869(11)
_cell_length_b 11.6071(13)
_cell_length_c 15.2018(16)
_cell_measurement_reflns_used 3092
_cell_measurement_temperature 298(2)
_cell_measurement_theta_max 25.307
_cell_measurement_theta_min 2.755
_cell_volume 1548.4(3)
_computing_cell_refinement 'Bruker SMART'
_computing_data_collection 'Bruker SMART'
_computing_data_reduction 'Bruker SHELXTL'
_computing_molecular_graphics 'Bruker SHELXTL'
_computing_publication_material 'Bruker SHELXTL'
_computing_structure_refinement 'SHELXL-97 (Sheldrick, 1997)'
_computing_structure_solution 'SHELXS-97 (Sheldrick, 1990)'
_diffrn_ambient_temperature 298(2)
_diffrn_measured_fraction_theta_full 0.986
_diffrn_measured_fraction_theta_max 0.986
_diffrn_measurement_device_type 'CCD area detector'
_diffrn_measurement_method 'phi and omega scans'
_diffrn_radiation_monochromator graphite
_diffrn_radiation_source 'fine-focus sealed tube'
_diffrn_radiation_type MoK\a
_diffrn_radiation_wavelength 0.71073
_diffrn_reflns_av_R_equivalents 0.0230
_diffrn_reflns_av_sigmaI/netI 0.0471
_diffrn_reflns_limit_h_max 11
_diffrn_reflns_limit_h_min -11
_diffrn_reflns_limit_k_max 6
_diffrn_reflns_limit_k_min -13
_diffrn_reflns_limit_l_max 18
_diffrn_reflns_limit_l_min -18
_diffrn_reflns_number 8168
_diffrn_reflns_theta_full 25.01
_diffrn_reflns_theta_max 25.01
_diffrn_reflns_theta_min 1.46
_exptl_absorpt_coefficient_mu 1.960
_exptl_absorpt_correction_T_max 0.9788
_exptl_absorpt_correction_T_min 0.6613
_exptl_absorpt_correction_type multi-scan
_exptl_absorpt_process_details sadabs
_exptl_crystal_density_diffrn 1.618
_exptl_crystal_density_method 'not measured'
_exptl_crystal_F_000 752
_exptl_crystal_size_max 0.23
_exptl_crystal_size_mid 0.21
_exptl_crystal_size_min 0.01
_refine_diff_density_max 0.933
_refine_diff_density_min -0.802
_refine_diff_density_rms 0.084
_refine_ls_extinction_method none
_refine_ls_goodness_of_fit_ref 1.029
_refine_ls_hydrogen_treatment constr
_refine_ls_matrix_type full
_refine_ls_number_parameters 353
_refine_ls_number_reflns 5385
_refine_ls_number_restraints 0
_refine_ls_restrained_S_all 1.029
_refine_ls_R_factor_all 0.0655
_refine_ls_R_factor_gt 0.0438
_refine_ls_shift/su_max 0.001
_refine_ls_shift/su_mean 0.000
_refine_ls_structure_factor_coef Fsqd
_refine_ls_weighting_details 'calc w=1/[\s^2^(Fo^2^)+(0.0574P)^2^+1.3009P] where P=(Fo^2^+2Fc^2^)/3'
_refine_ls_weighting_scheme calc
_refine_ls_wR_factor_gt 0.1144
_refine_ls_wR_factor_ref 0.1230
_reflns_number_gt 3848
_reflns_number_total 5385
_reflns_threshold_expression >2sigma(I)
_cod_data_source_file om9006399_si_001.cif
_cod_data_source_block 5
_cod_depositor_comments
;
The following automatic conversions were performed:

'_symmetry_cell_setting' value 'Triclinic' changed to 'triclinic'
according to /home/saulius/struct/CIF-dictionaries/cif_core.dic
dictionary named 'cif_core.dic' version 2.4.2 from 2011-04-26.

Automatic conversion script
Id: cif_fix_values 1715 2011-07-08 13:25:40Z adriana 
;
_cod_original_sg_symbol_H-M P-1
_cod_database_code 4070179

loop_
_symmetry_equiv_pos_as_xyz
'x, y, z'
'-x, -y, -z'

loop_
_atom_site_label
_atom_site_type_symbol
_atom_site_fract_x
_atom_site_fract_y
_atom_site_fract_z
_atom_site_U_iso_or_equiv
_atom_site_adp_type
_atom_site_occupancy
_atom_site_symmetry_multiplicity
_atom_site_calc_flag
_atom_site_refinement_flags
Ni1 Ni 0.59540(6) 0.44067(6) 0.36839(4) 0.03551(17) Uani 1 1 d .
Cl1 Cl 0.61037(15) 0.63628(13) 0.45435(11) 0.0574(4) Uani 1 1 d .
Cl2 Cl 0.9210(3) 0.7913(3) 0.1199(2) 0.1512(13) Uani 1 1 d .
Cl3 Cl 1.1532(4) 0.7425(2) 0.25137(18) 0.1517(13) Uani 1 1 d .
I1 I 0.81680(5) 0.40290(4) 0.10384(3) 0.07287(18) Uani 1 1 d .
N1 N 0.3505(4) 0.3836(4) 0.2094(3) 0.0441(10) Uani 1 1 d .
N2 N 0.4811(5) 0.5397(4) 0.2159(3) 0.0543(12) Uani 1 1 d .
N3 N 0.5474(4) 0.2652(3) 0.3056(3) 0.0334(9) Uani 1 1 d .
N4 N 0.7552(4) 0.4170(4) 0.4650(3) 0.0363(9) Uani 1 1 d .
P1 P 0.67408(12) 0.17474(11) 0.29617(8) 0.0321(3) Uani 1 1 d .
C1 C 0.4715(5) 0.4607(5) 0.2625(4) 0.0434(12) Uani 1 1 d .
C2 C 0.2886(7) 0.4163(6) 0.1308(4) 0.0634(17) Uani 1 1 d .
H2 H 0.2058 0.3780 0.0844 0.076 Uiso 1 1 calc R
C3 C 0.3694(7) 0.5112(7) 0.1348(4) 0.0709(19) Uani 1 1 d .
H3 H 0.3547 0.5522 0.0911 0.085 Uiso 1 1 calc R
C4 C 0.3024(5) 0.2789(5) 0.2269(3) 0.0416(12) Uani 1 1 d .
C5 C 0.4015(5) 0.2177(4) 0.2733(3) 0.0365(11) Uani 1 1 d .
C6 C 0.3483(5) 0.1114(5) 0.2829(4) 0.0460(13) Uani 1 1 d .
H6 H 0.4103 0.0717 0.3160 0.055 Uiso 1 1 calc R
C7 C 0.2079(6) 0.0626(6) 0.2454(4) 0.0574(15) Uani 1 1 d .
H7 H 0.1774 -0.0113 0.2501 0.069 Uiso 1 1 calc R
C8 C 0.1119(6) 0.1246(6) 0.2005(4) 0.0581(16) Uani 1 1 d .
H8 H 0.0162 0.0929 0.1759 0.070 Uiso 1 1 calc R
C9 C 0.1573(5) 0.2309(6) 0.1925(4) 0.0548(15) Uani 1 1 d .
H9 H 0.0919 0.2730 0.1639 0.066 Uiso 1 1 calc R
C10 C 0.8340(5) 0.2783(4) 0.3280(3) 0.0359(11) Uani 1 1 d .
H10A H 0.9146 0.2323 0.3135 0.043 Uiso 1 1 calc R
H10B H 0.8211 0.3336 0.2920 0.043 Uiso 1 1 calc R
C11 C 0.8615(5) 0.3505(4) 0.4343(3) 0.0349(11) Uani 1 1 d .
C12 C 0.9837(5) 0.3413(5) 0.4977(4) 0.0437(12) Uani 1 1 d .
H12 H 1.0560 0.2960 0.4752 0.052 Uiso 1 1 calc R
C13 C 0.9959(6) 0.4011(5) 0.5950(4) 0.0507(14) Uani 1 1 d .
H13 H 1.0781 0.3980 0.6389 0.061 Uiso 1 1 calc R
C14 C 0.8868(6) 0.4649(5) 0.6268(4) 0.0497(13) Uani 1 1 d .
H14 H 0.8919 0.5029 0.6921 0.060 Uiso 1 1 calc R
C15 C 0.7694(5) 0.4713(5) 0.5596(3) 0.0444(13) Uani 1 1 d .
H15 H 0.6961 0.5157 0.5812 0.053 Uiso 1 1 calc R
C16 C 0.7062(5) 0.0937(4) 0.3804(3) 0.0361(11) Uani 1 1 d .
C17 C 0.6483(5) 0.1297(5) 0.4614(3) 0.0440(12) Uani 1 1 d .
H17 H 0.5924 0.1954 0.4730 0.053 Uiso 1 1 calc R
C18 C 0.6756(7) 0.0660(6) 0.5244(4) 0.0612(17) Uani 1 1 d .
H18 H 0.6358 0.0883 0.5778 0.073 Uiso 1 1 calc R
C19 C 0.7604(8) -0.0294(7) 0.5094(5) 0.076(2) Uani 1 1 d .
H19 H 0.7769 -0.0719 0.5520 0.092 Uiso 1 1 calc R
C20 C 0.8212(7) -0.0620(6) 0.4300(5) 0.0690(18) Uani 1 1 d .
H20 H 0.8806 -0.1252 0.4205 0.083 Uiso 1 1 calc R
C21 C 0.7942(6) -0.0014(5) 0.3653(4) 0.0511(14) Uani 1 1 d .
H21 H 0.8346 -0.0239 0.3120 0.061 Uiso 1 1 calc R
C22 C 0.6552(5) 0.0593(5) 0.1794(3) 0.0401(12) Uani 1 1 d .
C23 C 0.5785(6) -0.0556(5) 0.1575(4) 0.0545(15) Uani 1 1 d .
H23 H 0.5403 -0.0716 0.2041 0.065 Uiso 1 1 calc R
C24 C 0.5595(7) -0.1455(6) 0.0665(4) 0.0686(19) Uani 1 1 d .
H24 H 0.5086 -0.2214 0.0516 0.082 Uiso 1 1 calc R
C25 C 0.6178(8) -0.1192(7) -0.0010(5) 0.077(2) Uani 1 1 d .
H25 H 0.6042 -0.1780 -0.0623 0.093 Uiso 1 1 calc R
C26 C 0.6956(7) -0.0086(8) 0.0200(4) 0.071(2) Uani 1 1 d .
H26 H 0.7374 0.0055 -0.0259 0.086 Uiso 1 1 calc R
C27 C 0.7116(6) 0.0829(6) 0.1107(4) 0.0520(14) Uani 1 1 d .
H27 H 0.7604 0.1593 0.1243 0.062 Uiso 1 1 calc R
C28 C 0.5939(7) 0.6417(6) 0.2408(5) 0.078(2) Uani 1 1 d .
H28A H 0.5548 0.7189 0.2635 0.117 Uiso 1 1 calc R
H28B H 0.6288 0.6362 0.1849 0.117 Uiso 1 1 calc R
H28C H 0.6714 0.6362 0.2902 0.117 Uiso 1 1 calc R
C29 C 1.0523(8) 0.6952(7) 0.1349(5) 0.083(2) Uani 1 1 d .
H29A H 1.0074 0.6124 0.1174 0.099 Uiso 1 1 calc R
H29B H 1.1150 0.6930 0.0919 0.099 Uiso 1 1 calc R

loop_
_atom_site_aniso_label
_atom_site_aniso_U_11
_atom_site_aniso_U_22
_atom_site_aniso_U_33
_atom_site_aniso_U_23
_atom_site_aniso_U_13
_atom_site_aniso_U_12
Ni1 0.0322(3) 0.0339(4) 0.0361(3) 0.0079(3) 0.0054(3) 0.0083(3)
Cl1 0.0556(8) 0.0372(8) 0.0634(9) 0.0021(6) 0.0054(7) 0.0105(6)
Cl2 0.1160(19) 0.1008(19) 0.162(3) -0.0125(17) -0.0301(17) 0.0369(15)
Cl3 0.239(3) 0.0891(17) 0.0891(16) 0.0304(14) -0.0394(19) -0.0055(19)
I1 0.0740(3) 0.0805(4) 0.0703(3) 0.0393(3) 0.0081(2) 0.0093(2)
N1 0.045(2) 0.042(3) 0.037(2) 0.008(2) 0.0002(19) 0.017(2)
N2 0.056(3) 0.055(3) 0.056(3) 0.027(2) 0.007(2) 0.018(2)
N3 0.0315(19) 0.035(2) 0.033(2) 0.0093(17) 0.0091(16) 0.0081(17)
N4 0.034(2) 0.038(2) 0.032(2) 0.0068(18) 0.0064(17) 0.0033(18)
P1 0.0336(6) 0.0331(7) 0.0283(6) 0.0088(5) 0.0068(5) 0.0081(5)
C1 0.043(3) 0.042(3) 0.045(3) 0.012(2) 0.012(2) 0.018(2)
C2 0.078(4) 0.054(4) 0.048(3) 0.018(3) -0.008(3) 0.024(3)
C3 0.088(5) 0.066(5) 0.059(4) 0.032(3) 0.000(3) 0.029(4)
C4 0.038(3) 0.043(3) 0.034(3) 0.000(2) 0.007(2) 0.012(2)
C5 0.034(2) 0.038(3) 0.028(2) 0.000(2) 0.0071(19) 0.005(2)
C6 0.038(3) 0.051(3) 0.045(3) 0.016(3) 0.003(2) 0.000(2)
C7 0.048(3) 0.057(4) 0.056(3) 0.009(3) 0.010(3) -0.013(3)
C8 0.033(3) 0.068(4) 0.054(3) -0.001(3) 0.006(2) -0.004(3)
C9 0.036(3) 0.057(4) 0.052(3) -0.001(3) 0.003(2) 0.013(3)
C10 0.035(2) 0.041(3) 0.035(2) 0.014(2) 0.013(2) 0.013(2)
C11 0.032(2) 0.034(3) 0.039(3) 0.014(2) 0.007(2) 0.002(2)
C12 0.035(3) 0.047(3) 0.046(3) 0.016(3) 0.003(2) 0.004(2)
C13 0.045(3) 0.055(4) 0.044(3) 0.018(3) -0.008(2) 0.000(3)
C14 0.054(3) 0.050(3) 0.036(3) 0.010(2) 0.000(2) 0.004(3)
C15 0.042(3) 0.049(3) 0.036(3) 0.007(2) 0.010(2) 0.004(2)
C16 0.036(2) 0.035(3) 0.034(3) 0.011(2) 0.002(2) 0.000(2)
C17 0.042(3) 0.050(3) 0.036(3) 0.013(2) 0.004(2) -0.001(2)
C18 0.072(4) 0.075(5) 0.035(3) 0.024(3) 0.003(3) -0.016(4)
C19 0.095(5) 0.079(5) 0.063(4) 0.047(4) -0.001(4) -0.002(4)
C20 0.090(5) 0.054(4) 0.068(4) 0.036(3) 0.000(4) 0.021(3)
C21 0.059(3) 0.050(3) 0.042(3) 0.015(3) 0.006(3) 0.018(3)
C22 0.039(3) 0.047(3) 0.031(3) 0.010(2) 0.007(2) 0.018(2)
C23 0.068(4) 0.049(4) 0.037(3) 0.006(3) 0.006(3) 0.013(3)
C24 0.093(5) 0.042(4) 0.049(4) 0.001(3) -0.004(3) 0.017(3)
C25 0.090(5) 0.073(5) 0.046(4) 0.000(4) 0.001(4) 0.045(4)
C26 0.076(4) 0.109(6) 0.038(3) 0.030(4) 0.023(3) 0.049(4)
C27 0.051(3) 0.066(4) 0.039(3) 0.017(3) 0.010(2) 0.018(3)
C28 0.082(5) 0.070(5) 0.102(6) 0.052(4) 0.025(4) 0.014(4)
C29 0.096(5) 0.062(5) 0.075(5) 0.011(4) 0.006(4) 0.005(4)

loop_
_atom_type_symbol
_atom_type_description
_atom_type_scat_dispersion_real
_atom_type_scat_dispersion_imag
_atom_type_scat_source
C C 0.0033 0.0016 'International Tables Vol C Tables 4.2.6.8 and 6.1.1.4'
H H 0.0000 0.0000 'International Tables Vol C Tables 4.2.6.8 and 6.1.1.4'
N N 0.0061 0.0033 'International Tables Vol C Tables 4.2.6.8 and 6.1.1.4'
Ni Ni 0.3393 1.1124 'International Tables Vol C Tables 4.2.6.8 and 6.1.1.4'
P P 0.1023 0.0942 'International Tables Vol C Tables 4.2.6.8 and 6.1.1.4'
Cl Cl 0.1484 0.1585 'International Tables Vol C Tables 4.2.6.8 and 6.1.1.4'
I I -0.4742 1.8119 'International Tables Vol C Tables 4.2.6.8 and 6.1.1.4'

loop_
_geom_angle_atom_site_label_1
_geom_angle_atom_site_label_2
_geom_angle_atom_site_label_3
_geom_angle
C1 Ni1 N3 87.9(2)
C1 Ni1 N4 168.64(18)
N3 Ni1 N4 91.65(16)
C1 Ni1 Cl1 92.48(16)
N3 Ni1 Cl1 167.29(12)
N4 Ni1 Cl1 90.42(12)
C1 N1 C2 110.3(5)
C1 N1 C4 124.7(4)
C2 N1 C4 124.8(5)
C1 N2 C3 110.7(5)
C1 N2 C28 127.5(5)
C3 N2 C28 121.7(5)
C5 N3 P1 121.2(3)
C5 N3 Ni1 119.0(3)
P1 N3 Ni1 119.7(2)
C15 N4 C11 117.8(4)
C15 N4 Ni1 123.1(3)
C11 N4 Ni1 118.9(3)
N3 P1 C22 114.8(2)
N3 P1 C10 103.6(2)
C22 P1 C10 111.2(2)
N3 P1 C16 116.5(2)
C22 P1 C16 105.8(2)
C10 P1 C16 104.6(2)
N2 C1 N1 104.2(4)
N2 C1 Ni1 131.6(4)
N1 C1 Ni1 124.0(4)
C3 C2 N1 107.0(5)
C3 C2 H2 126.5
N1 C2 H2 126.5
C2 C3 N2 107.8(6)
C2 C3 H3 126.1
N2 C3 H3 126.1
C9 C4 C5 119.9(5)
C9 C4 N1 120.0(5)
C5 C4 N1 120.0(4)
C6 C5 C4 116.9(4)
C6 C5 N3 123.8(4)
C4 C5 N3 119.3(4)
C7 C6 C5 122.7(5)
C7 C6 H6 118.6
C5 C6 H6 118.6
C6 C7 C8 119.4(6)
C6 C7 H7 120.3
C8 C7 H7 120.3
C9 C8 C7 120.1(5)
C9 C8 H8 120.0
C7 C8 H8 120.0
C8 C9 C4 120.9(5)
C8 C9 H9 119.6
C4 C9 H9 119.6
C11 C10 P1 107.5(3)
C11 C10 H10A 110.2
P1 C10 H10A 110.2
C11 C10 H10B 110.2
P1 C10 H10B 110.2
H10A C10 H10B 108.5
N4 C11 C12 122.0(4)
N4 C11 C10 116.4(4)
C12 C11 C10 121.5(4)
C13 C12 C11 118.4(5)
C13 C12 H12 120.8
C11 C12 H12 120.8
C14 C13 C12 119.9(5)
C14 C13 H13 120.0
C12 C13 H13 120.0
C13 C14 C15 118.3(5)
C13 C14 H14 120.8
C15 C14 H14 120.8
N4 C15 C14 123.5(5)
N4 C15 H15 118.3
C14 C15 H15 118.3
C21 C16 C17 120.4(5)
C21 C16 P1 119.1(4)
C17 C16 P1 120.4(4)
C18 C17 C16 118.8(5)
C18 C17 H17 120.6
C16 C17 H17 120.6
C19 C18 C17 121.3(6)
C19 C18 H18 119.3
C17 C18 H18 119.3
C18 C19 C20 119.4(6)
C18 C19 H19 120.3
C20 C19 H19 120.3
C21 C20 C19 120.6(6)
C21 C20 H20 119.7
C19 C20 H20 119.7
C20 C21 C16 119.4(5)
C20 C21 H21 120.3
C16 C21 H21 120.3
C27 C22 C23 119.8(5)
C27 C22 P1 120.7(4)
C23 C22 P1 119.5(4)
C24 C23 C22 120.4(6)
C24 C23 H23 119.8
C22 C23 H23 119.8
C25 C24 C23 118.5(7)
C25 C24 H24 120.8
C23 C24 H24 120.8
C26 C25 C24 121.7(6)
C26 C25 H25 119.1
C24 C25 H25 119.1
C25 C26 C27 119.8(6)
C25 C26 H26 120.1
C27 C26 H26 120.1
C22 C27 C26 119.7(6)
C22 C27 H27 120.1
C26 C27 H27 120.1
N2 C28 H28A 109.5
N2 C28 H28B 109.5
H28A C28 H28B 109.5
N2 C28 H28C 109.5
H28A C28 H28C 109.5
H28B C28 H28C 109.5
Cl3 C29 Cl2 112.4(4)
Cl3 C29 H29A 109.1
Cl2 C29 H29A 109.1
Cl3 C29 H29B 109.1
Cl2 C29 H29B 109.1
H29A C29 H29B 107.9

loop_
_geom_bond_atom_site_label_1
_geom_bond_atom_site_label_2
_geom_bond_distance
Ni1 C1 1.879(5)
Ni1 N3 1.930(4)
Ni1 N4 1.984(4)
Ni1 Cl1 2.1855(15)
Cl2 C29 1.731(7)
Cl3 C29 1.726(7)
N1 C1 1.368(7)
N1 C2 1.395(7)
N1 C4 1.417(7)
N2 C1 1.346(7)
N2 C3 1.392(7)
N2 C28 1.478(8)
N3 C5 1.414(6)
N3 P1 1.620(4)
N4 C15 1.336(6)
N4 C11 1.356(6)
P1 C22 1.794(5)
P1 C10 1.802(5)
P1 C16 1.812(5)
C2 C3 1.309(9)
C2 H2 0.9300
C3 H3 0.9300
C4 C9 1.408(7)
C4 C5 1.412(7)
C5 C6 1.389(7)
C6 C7 1.373(7)
C6 H6 0.9300
C7 C8 1.391(9)
C7 H7 0.9300
C8 C9 1.352(9)
C8 H8 0.9300
C9 H9 0.9300
C10 C11 1.508(6)
C10 H10A 0.9700
C10 H10B 0.9700
C11 C12 1.385(6)
C12 C13 1.384(7)
C12 H12 0.9300
C13 C14 1.370(7)
C13 H13 0.9300
C14 C15 1.375(7)
C14 H14 0.9300
C15 H15 0.9300
C16 C21 1.390(7)
C16 C17 1.396(7)
C17 C18 1.384(8)
C17 H17 0.9300
C18 C19 1.372(9)
C18 H18 0.9300
C19 C20 1.390(9)
C19 H19 0.9300
C20 C21 1.379(8)
C20 H20 0.9300
C21 H21 0.9300
C22 C27 1.372(7)
C22 C23 1.409(8)
C23 C24 1.394(8)
C23 H23 0.9300
C24 C25 1.379(10)
C24 H24 0.9300
C25 C26 1.374(10)
C25 H25 0.9300
C26 C27 1.401(8)
C26 H26 0.9300
C27 H27 0.9300
C28 H28A 0.9600
C28 H28B 0.9600
C28 H28C 0.9600
C29 H29A 0.9700
C29 H29B 0.9700

loop_
_geom_torsion_atom_site_label_1
_geom_torsion_atom_site_label_2
_geom_torsion_atom_site_label_3
_geom_torsion_atom_site_label_4
_geom_torsion
C1 Ni1 N3 C5 -52.4(4)
N4 Ni1 N3 C5 139.0(3)
Cl1 Ni1 N3 C5 39.7(7)
C1 Ni1 N3 P1 131.1(3)
N4 Ni1 N3 P1 -37.5(2)
Cl1 Ni1 N3 P1 -136.8(4)
C1 Ni1 N4 C15 145.2(9)
N3 Ni1 N4 C15 -127.1(4)
Cl1 Ni1 N4 C15 40.3(4)
C1 Ni1 N4 C11 -29.5(12)
N3 Ni1 N4 C11 58.2(4)
Cl1 Ni1 N4 C11 -134.3(3)
C5 N3 P1 C22 49.5(4)
Ni1 N3 P1 C22 -134.0(3)
C5 N3 P1 C10 170.9(3)
Ni1 N3 P1 C10 -12.6(3)
C5 N3 P1 C16 -74.8(4)
Ni1 N3 P1 C16 101.6(3)
C3 N2 C1 N1 -0.8(6)
C28 N2 C1 N1 -178.7(5)
C3 N2 C1 Ni1 173.7(4)
C28 N2 C1 Ni1 -4.1(9)
C2 N1 C1 N2 0.4(6)
C4 N1 C1 N2 175.1(4)
C2 N1 C1 Ni1 -174.7(4)
C4 N1 C1 Ni1 0.0(7)
N3 Ni1 C1 N2 -141.7(5)
N4 Ni1 C1 N2 -53.6(13)
Cl1 Ni1 C1 N2 51.1(5)
N3 Ni1 C1 N1 32.0(4)
N4 Ni1 C1 N1 120.0(10)
Cl1 Ni1 C1 N1 -135.3(4)
C1 N1 C2 C3 0.2(7)
C4 N1 C2 C3 -174.5(5)
N1 C2 C3 N2 -0.6(7)
C1 N2 C3 C2 0.9(7)
C28 N2 C3 C2 179.0(6)
C1 N1 C4 C9 158.1(5)
C2 N1 C4 C9 -28.0(7)
C1 N1 C4 C5 -26.2(7)
C2 N1 C4 C5 147.8(5)
C9 C4 C5 C6 -0.4(7)
N1 C4 C5 C6 -176.2(4)
C9 C4 C5 N3 178.6(4)
N1 C4 C5 N3 2.8(6)
P1 N3 C5 C6 37.8(6)
Ni1 N3 C5 C6 -138.6(4)
P1 N3 C5 C4 -141.1(4)
Ni1 N3 C5 C4 42.5(5)
C4 C5 C6 C7 3.3(7)
N3 C5 C6 C7 -175.6(5)
C5 C6 C7 C8 -3.7(8)
C6 C7 C8 C9 1.1(9)
C7 C8 C9 C4 1.7(8)
C5 C4 C9 C8 -2.0(8)
N1 C4 C9 C8 173.7(5)
N3 P1 C10 C11 70.2(3)
C22 P1 C10 C11 -166.0(3)
C16 P1 C10 C11 -52.2(4)
C15 N4 C11 C12 -2.0(7)
Ni1 N4 C11 C12 172.9(4)
C15 N4 C11 C10 173.0(4)
Ni1 N4 C11 C10 -12.1(6)
P1 C10 C11 N4 -58.3(5)
P1 C10 C11 C12 116.8(4)
N4 C11 C12 C13 0.6(8)
C10 C11 C12 C13 -174.1(5)
C11 C12 C13 C14 1.7(8)
C12 C13 C14 C15 -2.5(9)
C11 N4 C15 C14 1.2(8)
Ni1 N4 C15 C14 -173.5(4)
C13 C14 C15 N4 1.1(9)
N3 P1 C16 C21 168.4(4)
C22 P1 C16 C21 39.5(5)
C10 P1 C16 C21 -78.0(4)
N3 P1 C16 C17 -14.3(5)
C22 P1 C16 C17 -143.2(4)
C10 P1 C16 C17 99.3(4)
C21 C16 C17 C18 -2.5(7)
P1 C16 C17 C18 -179.7(4)
C16 C17 C18 C19 1.4(8)
C17 C18 C19 C20 0.7(10)
C18 C19 C20 C21 -1.6(10)
C19 C20 C21 C16 0.5(9)
C17 C16 C21 C20 1.6(8)
P1 C16 C21 C20 178.9(5)
N3 P1 C22 C27 89.0(4)
C10 P1 C22 C27 -28.2(5)
C16 P1 C22 C27 -141.2(4)
N3 P1 C22 C23 -89.5(4)
C10 P1 C22 C23 153.4(4)
C16 P1 C22 C23 40.4(4)
C27 C22 C23 C24 -0.1(8)
P1 C22 C23 C24 178.4(4)
C22 C23 C24 C25 0.2(9)
C23 C24 C25 C26 1.2(9)
C24 C25 C26 C27 -2.8(9)
C23 C22 C27 C26 -1.5(7)
P1 C22 C27 C26 -180.0(4)
C25 C26 C27 C22 3.0(8)
